data_7122227
loop_
_publ_author_name
'Zhao, Xiangyu'
'Yang, Dawei'
'Zhang, Yahui'
'Wang, Baomin'
'Qu, Jingping'

_publ_section_title
;
 Terminal alkyne insertion into a thiolate-bridged dirhodium hydride
 complex derived from heterolytic cleavage of H<sub>2</sub>.
;
_journal_issue 79
_journal_name_full 'Chemical communications (Cambridge, England)'
_journal_page_first 11112
_journal_page_last 11115
_journal_paper_doi 10.1039/c8cc05738a
_journal_volume 54
_journal_year 2018
_chemical_formula_sum 'C27 H36 B Cl3 F4 Rh2 S2'
_chemical_formula_weight 823.66
_space_group_IT_number 2
_space_group_name_Hall '-P 1'
_space_group_name_H-M_alt 'P -1'
_symmetry_cell_setting Triclinic'
_symmetry_space_group_name_Hall '-P 1'
_symmetry_space_group_name_H-M 'P -1'
_atom_sites_solution_hydrogens geom
_atom_sites_solution_primary direct
_atom_sites_solution_secondary difmap
_audit_creation_method SHELXL-97
_audit_update_record
;
2017-07-01 deposited with the CCDC.
2018-08-17 downloaded from the CCDC.
;
_cell_angle_alpha 77.0026(14)
_cell_angle_beta 88.6155(14)
_cell_angle_gamma 88.3987(14)
_cell_formula_units_Z 2
_cell_length_a 8.5593(7)
_cell_length_b 13.7160(11)
_cell_length_c 13.8176(11)
_cell_measurement_reflns_used 9859
_cell_measurement_temperature 173(2)
_cell_measurement_theta_max 27.50
_cell_measurement_theta_min 3.07
_cell_volume 1579.7(2)
_computing_cell_refinement 'Bruker SAINT'
_computing_data_collection 'Bruker APEX2'
_computing_data_reduction 'Bruker SAINT'
_computing_molecular_graphics 'Bruker SHELXTL'
_computing_publication_material 'Bruker SHELXTL'
_computing_structure_refinement 'SHELXL-2014 (Sheldrick 2014)'
_computing_structure_solution 'SHELXS-97 (Sheldrick 2008)'
_diffrn_ambient_temperature 173(2)
_diffrn_measured_fraction_theta_full 0.972
_diffrn_measured_fraction_theta_max 0.972
_diffrn_measurement_device_type 'Bruker APEX-II CCD'
_diffrn_measurement_method '\f and \w scans'
_diffrn_radiation_type MoK\a
_diffrn_radiation_wavelength 0.71073
_diffrn_reflns_av_R_equivalents 0.0542
_diffrn_reflns_av_sigmaI/netI 0.0633
_diffrn_reflns_limit_h_max 9
_diffrn_reflns_limit_h_min -10
_diffrn_reflns_limit_k_max 16
_diffrn_reflns_limit_k_min -16
_diffrn_reflns_limit_l_max 16
_diffrn_reflns_limit_l_min -16
_diffrn_reflns_number 14171
_diffrn_reflns_theta_full 24.99
_diffrn_reflns_theta_max 24.99
_diffrn_reflns_theta_min 3.07
_diffrn_standards_number 0
_exptl_absorpt_coefficient_mu 1.472
_exptl_absorpt_correction_T_max 0.6921
_exptl_absorpt_correction_T_min 0.5266
_exptl_absorpt_correction_type empirical
_exptl_absorpt_process_details SADABS
_exptl_crystal_colour black
_exptl_crystal_density_diffrn 1.732
_exptl_crystal_density_method 'not measured'
_exptl_crystal_description block
_exptl_crystal_F_000 824
_exptl_crystal_size_max 0.28
_exptl_crystal_size_mid 0.21
_exptl_crystal_size_min 0.20
_refine_diff_density_max 1.757
_refine_diff_density_min -2.207
_refine_diff_density_rms 0.199
_refine_ls_extinction_method none
_refine_ls_goodness_of_fit_ref 1.049
_refine_ls_hydrogen_treatment 'riding mode'
_refine_ls_matrix_type full
_refine_ls_number_parameters 352
_refine_ls_number_reflns 5414
_refine_ls_number_restraints 12
_refine_ls_restrained_S_all 1.058
_refine_ls_R_factor_all 0.0584
_refine_ls_R_factor_gt 0.0555
_refine_ls_shift/su_max 0.035
_refine_ls_shift/su_mean 0.004
_refine_ls_structure_factor_coef Fsqd
_refine_ls_weighting_details 'calc w=1/[\s^2^(Fo^2^)+(0.1081P)^2^+3.6424P] where P=(Fo^2^+2Fc^2^)/3'
_refine_ls_weighting_scheme calc
_refine_ls_wR_factor_gt 0.1533
_refine_ls_wR_factor_ref 0.1571
_reflns_number_gt 5037
_reflns_number_total 5414
_reflns_threshold_expression >2sigma(I)
_cod_data_source_file c8cc05738a2.cif
_cod_data_source_block 1
_cod_depositor_comments 'Adding full bibliography for 7122227--7122237.cif.'
_cod_original_sg_symbol_H-M P-1
_cod_database_code 7122227

loop_
_symmetry_equiv_pos_as_xyz
'x, y, z'
'-x, -y, -z'

loop_
_atom_site_label
_atom_site_type_symbol
_atom_site_fract_x
_atom_site_fract_y
_atom_site_fract_z
_atom_site_U_iso_or_equiv
_atom_site_adp_type
_atom_site_occupancy
_atom_site_symmetry_multiplicity
_atom_site_calc_flag
_atom_site_refinement_flags
Rh1 Rh 0.21637(4) 0.06334(2) 0.77688(2) 0.01338(16) Uani 1 1 d .
Rh2 Rh 0.21948(4) 0.29369(2) 0.78015(2) 0.01396(16) Uani 1 1 d .
S2 S 0.22772(13) 0.21034(8) 0.64395(8) 0.0159(3) Uani 1 1 d .
Cl1 Cl 0.38707(14) 0.15425(8) 0.86334(9) 0.0240(3) Uani 1 1 d .
S1 S 0.01591(13) 0.17288(9) 0.82048(8) 0.0180(3) Uani 1 1 d .
C26 C 0.0222(5) 0.2203(3) 0.6203(4) 0.0165(9) Uani 1 1 d .
C5 C 0.1026(6) -0.0783(4) 0.8260(4) 0.0202(10) Uani 1 1 d .
C25 C -0.0369(6) 0.2434(4) 0.5247(4) 0.0269(11) Uani 1 1 d .
H25A H 0.0310 0.2554 0.4680 0.032 Uiso 1 1 calc R
C4 C 0.2542(6) -0.0871(3) 0.8653(3) 0.0179(9) Uani 1 1 d .
C24 C -0.1997(7) 0.2484(4) 0.5145(5) 0.0365(13) Uani 1 1 d .
H24A H -0.2426 0.2653 0.4499 0.044 Uiso 1 1 calc R
C3 C 0.3650(6) -0.0685(4) 0.7815(4) 0.0247(11) Uani 1 1 d .
C10 C -0.0473(6) -0.0961(4) 0.8845(4) 0.0322(12) Uani 1 1 d .
H10A H -0.0725 -0.1671 0.8965 0.048 Uiso 1 1 calc R
H10B H -0.1315 -0.0557 0.8471 0.048 Uiso 1 1 calc R
H10C H -0.0361 -0.0770 0.9482 0.048 Uiso 1 1 calc R
C21 C -0.0776(5) 0.2019(3) 0.7028(3) 0.0182(9) Uani 1 1 d .
C6 C -0.0198(8) -0.0382(4) 0.6500(5) 0.0388(15) Uani 1 1 d .
H6A H -0.0424 -0.1032 0.6359 0.058 Uiso 1 1 calc R
H6B H 0.0077 0.0091 0.5880 0.058 Uiso 1 1 calc R
H6C H -0.1123 -0.0128 0.6805 0.058 Uiso 1 1 calc R
C22 C -0.2379(6) 0.2070(4) 0.6922(4) 0.0292(11) Uani 1 1 d .
H22A H -0.3063 0.1956 0.7486 0.035 Uiso 1 1 calc R
C1 C 0.1126(6) -0.0499(4) 0.7191(4) 0.0219(10) Uani 1 1 d .
C8 C 0.5385(7) -0.0733(5) 0.7908(6) 0.0476(17) Uani 1 1 d .
H8A H 0.5771 -0.1413 0.7910 0.071 Uiso 1 1 calc R
H8B H 0.5666 -0.0556 0.8529 0.071 Uiso 1 1 calc R
H8C H 0.5857 -0.0261 0.7345 0.071 Uiso 1 1 calc R
C11 C 0.1375(7) 0.4407(4) 0.7147(5) 0.0345(13) Uani 1 1 d .
C13 C 0.3654(6) 0.4129(4) 0.8035(4) 0.0267(11) Uani 1 1 d .
C2 C 0.2780(7) -0.0482(4) 0.6929(4) 0.0275(11) Uani 1 1 d .
C12 C 0.3036(7) 0.4398(4) 0.7074(4) 0.0297(12) Uani 1 1 d .
C14 C 0.2366(7) 0.3995(4) 0.8736(4) 0.0306(12) Uani 1 1 d .
C15 C 0.0985(7) 0.4193(4) 0.8194(5) 0.0324(13) Uani 1 1 d U
C9 C 0.2978(7) -0.1125(4) 0.9733(4) 0.0336(13) Uani 1 1 d .
H9A H 0.3084 -0.1853 0.9963 0.050 Uiso 1 1 calc R
H9B H 0.2161 -0.0871 1.0126 0.050 Uiso 1 1 calc R
H9C H 0.3973 -0.0817 0.9811 0.050 Uiso 1 1 calc R
C23 C -0.2969(6) 0.2297(4) 0.5946(5) 0.0366(13) Uani 1 1 d .
H23A H -0.4066 0.2319 0.5854 0.044 Uiso 1 1 calc R
C17 C 0.3965(13) 0.4626(5) 0.6102(6) 0.079(3) Uani 1 1 d .
H17A H 0.4208 0.5339 0.5926 0.118 Uiso 1 1 calc R
H17B H 0.3348 0.4459 0.5575 0.118 Uiso 1 1 calc R
H17C H 0.4940 0.4226 0.6177 0.118 Uiso 1 1 calc R
C18 C 0.5348(8) 0.4023(5) 0.8280(8) 0.069(3) Uani 1 1 d .
H18A H 0.5731 0.4669 0.8354 0.104 Uiso 1 1 calc R
H18B H 0.5936 0.3807 0.7745 0.104 Uiso 1 1 calc R
H18C H 0.5487 0.3524 0.8904 0.104 Uiso 1 1 calc R
C7 C 0.3450(10) -0.0262(5) 0.5892(5) 0.0510(18) Uani 1 1 d .
H7A H 0.3625 -0.0890 0.5676 0.077 Uiso 1 1 calc R
H7B H 0.4445 0.0077 0.5879 0.077 Uiso 1 1 calc R
H7C H 0.2717 0.0170 0.5445 0.077 Uiso 1 1 calc R
C16 C 0.0281(13) 0.4686(5) 0.6309(8) 0.090(4) Uani 1 1 d .
H16A H 0.0094 0.5412 0.6152 0.135 Uiso 1 1 calc R
H16B H -0.0711 0.4347 0.6494 0.135 Uiso 1 1 calc R
H16C H 0.0737 0.4482 0.5725 0.135 Uiso 1 1 calc R
C19 C 0.2527(14) 0.3713(5) 0.9845(5) 0.079(3) Uani 1 1 d .
H19A H 0.2585 0.4321 1.0102 0.119 Uiso 1 1 calc R
H19B H 0.3481 0.3304 1.0013 0.119 Uiso 1 1 calc R
H19C H 0.1619 0.3329 1.0144 0.119 Uiso 1 1 calc R
Cl2 Cl 0.0664(2) 0.68650(12) 0.76109(15) 0.0508(4) Uani 1 1 d .
Cl3 Cl 0.3023(3) 0.64155(15) 0.91335(14) 0.0633(5) Uani 1 1 d .
F4 F -0.4893(5) 0.7210(5) 0.6202(4) 0.0890(18) Uani 1 1 d .
F3 F -0.2587(7) 0.7774(5) 0.6455(6) 0.105(2) Uani 1 1 d .
F2 F -0.2724(7) 0.6280(4) 0.6168(6) 0.0996(19) Uani 1 1 d .
C27 C 0.2653(9) 0.6752(5) 0.7857(5) 0.0395(14) Uani 1 1 d .
H27A H 0.3152 0.7398 0.7568 0.047 Uiso 1 1 calc R
H27B H 0.3131 0.6240 0.7531 0.047 Uiso 1 1 calc R
F1 F -0.3692(7) 0.6583(6) 0.7617(4) 0.109(2) Uani 1 1 d .
B1 B -0.3487(8) 0.6961(6) 0.6610(6) 0.0411(16) Uani 1 1 d .
C20 C -0.0641(10) 0.4191(6) 0.8622(9) 0.081(3) Uani 1 1 d U
H20A H -0.0914 0.4857 0.8733 0.121 Uiso 1 1 calc R
H20B H -0.0695 0.3697 0.9256 0.121 Uiso 1 1 calc R
H20C H -0.1377 0.4018 0.8158 0.121 Uiso 1 1 calc R

loop_
_atom_site_aniso_label
_atom_site_aniso_U_11
_atom_site_aniso_U_22
_atom_site_aniso_U_33
_atom_site_aniso_U_23
_atom_site_aniso_U_13
_atom_site_aniso_U_12
Rh1 0.0169(2) 0.0123(2) 0.0113(2) -0.00400(16) 0.00465(15) -0.00094(15)
Rh2 0.0178(2) 0.0122(2) 0.0125(2) -0.00446(16) 0.00379(15) -0.00081(15)
S2 0.0180(5) 0.0178(6) 0.0115(5) -0.0034(4) 0.0068(4) -0.0017(4)
Cl1 0.0279(6) 0.0182(6) 0.0270(6) -0.0065(5) -0.0092(5) 0.0016(4)
S1 0.0210(6) 0.0189(6) 0.0148(5) -0.0061(4) 0.0109(4) -0.0015(4)
C26 0.019(2) 0.013(2) 0.019(2) -0.0079(18) 0.0008(18) 0.0002(17)
C5 0.028(3) 0.012(2) 0.020(2) -0.0037(18) 0.0032(19) -0.0008(19)
C25 0.037(3) 0.022(3) 0.022(2) -0.004(2) -0.005(2) -0.003(2)
C4 0.025(2) 0.009(2) 0.021(2) -0.0065(17) 0.0003(19) 0.0043(17)
C24 0.040(3) 0.029(3) 0.042(3) -0.009(2) -0.021(3) 0.006(2)
C3 0.020(2) 0.018(2) 0.040(3) -0.016(2) 0.010(2) 0.0012(18)
C10 0.031(3) 0.030(3) 0.033(3) -0.003(2) 0.013(2) -0.007(2)
C21 0.021(2) 0.015(2) 0.019(2) -0.0078(17) 0.0039(18) 0.0017(17)
C6 0.056(4) 0.024(3) 0.038(3) -0.009(2) -0.021(3) 0.002(3)
C22 0.017(2) 0.029(3) 0.045(3) -0.016(2) 0.002(2) 0.002(2)
C1 0.031(3) 0.014(2) 0.022(2) -0.0047(19) 0.001(2) -0.0028(19)
C8 0.023(3) 0.039(4) 0.088(5) -0.031(4) 0.006(3) 0.006(2)
C11 0.050(3) 0.012(2) 0.044(3) -0.010(2) -0.017(3) 0.005(2)
C13 0.028(3) 0.013(2) 0.043(3) -0.016(2) -0.001(2) 0.001(2)
C2 0.044(3) 0.014(2) 0.028(3) -0.013(2) 0.018(2) -0.004(2)
C12 0.049(3) 0.015(2) 0.028(3) -0.011(2) 0.016(2) -0.004(2)
C14 0.057(4) 0.015(2) 0.022(3) -0.009(2) 0.008(2) -0.007(2)
C15 0.036(3) 0.010(2) 0.054(3) -0.015(2) 0.019(3) -0.001(2)
C9 0.047(3) 0.028(3) 0.024(3) -0.001(2) -0.008(2) 0.010(2)
C23 0.023(3) 0.034(3) 0.057(4) -0.016(3) -0.010(3) 0.004(2)
C17 0.150(9) 0.028(4) 0.058(5) -0.013(3) 0.068(6) -0.036(5)
C18 0.036(4) 0.034(4) 0.148(9) -0.038(5) -0.025(5) -0.004(3)
C7 0.084(5) 0.039(4) 0.034(3) -0.019(3) 0.035(3) -0.013(3)
C16 0.132(8) 0.022(3) 0.118(8) -0.014(4) -0.098(7) 0.024(4)
C19 0.183(10) 0.038(4) 0.020(3) -0.014(3) 0.004(4) -0.032(5)
Cl2 0.0569(10) 0.0341(9) 0.0651(11) -0.0190(8) -0.0061(8) 0.0031(7)
Cl3 0.0993(15) 0.0521(11) 0.0398(9) -0.0116(8) -0.0105(9) -0.0065(10)
F4 0.036(2) 0.144(5) 0.075(3) 0.000(3) -0.004(2) 0.011(3)
F3 0.089(4) 0.093(4) 0.153(6) -0.072(4) 0.047(4) -0.053(3)
F2 0.103(4) 0.070(4) 0.136(5) -0.049(4) 0.025(4) 0.017(3)
C27 0.055(4) 0.029(3) 0.034(3) -0.009(3) 0.013(3) -0.005(3)
F1 0.080(4) 0.161(6) 0.061(3) 0.023(4) -0.006(3) 0.009(4)
B1 0.028(3) 0.049(4) 0.047(4) -0.014(3) 0.006(3) -0.004(3)
C20 0.051(4) 0.055(4) 0.141(7) -0.039(5) 0.050(5) 0.002(3)

loop_
_atom_type_symbol
_atom_type_description
_atom_type_scat_dispersion_real
_atom_type_scat_dispersion_imag
_atom_type_scat_source
C C 0.0033 0.0016 'International Tables Vol C Tables 4.2.6.8 and 6.1.1.4'
H H 0.0000 0.0000 'International Tables Vol C Tables 4.2.6.8 and 6.1.1.4'
B B 0.0013 0.0007 'International Tables Vol C Tables 4.2.6.8 and 6.1.1.4'
F F 0.0171 0.0103 'International Tables Vol C Tables 4.2.6.8 and 6.1.1.4'
S S 0.1246 0.1234 'International Tables Vol C Tables 4.2.6.8 and 6.1.1.4'
Cl Cl 0.1484 0.1585 'International Tables Vol C Tables 4.2.6.8 and 6.1.1.4'
Rh Rh -1.1178 0.9187 'International Tables Vol C Tables 4.2.6.8 and 6.1.1.4'

loop_
_geom_angle_atom_site_label_1
_geom_angle_atom_site_label_2
_geom_angle_atom_site_label_3
_geom_angle
C1 Rh1 C5 39.31(18)
C1 Rh1 C2 39.6(2)
C5 Rh1 C2 64.76(19)
C1 Rh1 C4 65.76(18)
C5 Rh1 C4 38.03(19)
C2 Rh1 C4 64.94(19)
C1 Rh1 C3 65.73(19)
C5 Rh1 C3 64.57(19)
C2 Rh1 C3 38.2(2)
C4 Rh1 C3 39.34(19)
C1 Rh1 S1 109.63(14)
C5 Rh1 S1 99.58(14)
C2 Rh1 S1 146.70(16)
C4 Rh1 S1 121.44(13)
C3 Rh1 S1 160.78(14)
C1 Rh1 S2 106.96(13)
C5 Rh1 S2 143.28(13)
C2 Rh1 S2 98.79(14)
C4 Rh1 S2 162.18(13)
C3 Rh1 S2 123.10(14)
S1 Rh1 S2 76.05(4)
C1 Rh1 Cl1 163.58(14)
C5 Rh1 Cl1 131.30(13)
C2 Rh1 Cl1 128.99(16)
C4 Rh1 Cl1 99.47(13)
C3 Rh1 Cl1 98.44(14)
S1 Rh1 Cl1 83.82(4)
S2 Rh1 Cl1 85.00(4)
C1 Rh1 Rh2 146.78(14)
C5 Rh1 Rh2 147.26(14)
C2 Rh1 Rh2 145.62(14)
C4 Rh1 Rh2 144.23(12)
C3 Rh1 Rh2 143.53(13)
S1 Rh1 Rh2 48.80(3)
S2 Rh1 Rh2 48.89(3)
Cl1 Rh1 Rh2 49.56(3)
C11 Rh2 C15 39.5(2)
C11 Rh2 C14 65.5(2)
C15 Rh2 C14 38.0(2)
C11 Rh2 C13 65.0(2)
C15 Rh2 C13 64.0(2)
C14 Rh2 C13 38.8(2)
C11 Rh2 C12 38.7(2)
C15 Rh2 C12 64.2(2)
C14 Rh2 C12 64.30(19)
C13 Rh2 C12 37.9(2)
C11 Rh2 S1 113.90(17)
C15 Rh2 S1 98.97(15)
C14 Rh2 S1 117.15(16)
C13 Rh2 S1 155.61(16)
C12 Rh2 S1 151.75(17)
C11 Rh2 S2 103.74(16)
C15 Rh2 S2 137.91(18)
C14 Rh2 S2 165.25(14)
C13 Rh2 S2 128.49(15)
C12 Rh2 S2 100.96(14)
S1 Rh2 S2 75.90(4)
C11 Rh2 Cl1 161.63(16)
C15 Rh2 Cl1 136.75(18)
C14 Rh2 Cl1 102.72(16)
C13 Rh2 Cl1 96.89(15)
C12 Rh2 Cl1 124.27(17)
S1 Rh2 Cl1 83.75(4)
S2 Rh2 Cl1 84.88(4)
C11 Rh2 Rh1 146.70(15)
C15 Rh2 Rh1 147.49(15)
C14 Rh2 Rh1 144.83(14)
C13 Rh2 Rh1 144.08(14)
C12 Rh2 Rh1 145.81(14)
S1 Rh2 Rh1 48.72(3)
S2 Rh2 Rh1 48.75(3)
Cl1 Rh2 Rh1 49.56(3)
C26 S2 Rh1 96.38(16)
C26 S2 Rh2 96.63(16)
Rh1 S2 Rh2 82.36(3)
Rh1 Cl1 Rh2 80.88(3)
C21 S1 Rh1 96.67(15)
C21 S1 Rh2 97.47(15)
Rh1 S1 Rh2 82.47(4)
C21 C26 C25 120.8(4)
C21 C26 S2 116.6(3)
C25 C26 S2 122.6(4)
C4 C5 C1 109.6(4)
C4 C5 C10 126.1(5)
C1 C5 C10 124.3(5)
C4 C5 Rh1 71.3(3)
C1 C5 Rh1 69.0(3)
C10 C5 Rh1 126.4(4)
C26 C25 C24 118.0(5)
C5 C4 C3 107.4(4)
C5 C4 C9 127.4(5)
C3 C4 C9 125.2(5)
C5 C4 Rh1 70.7(3)
C3 C4 Rh1 70.4(3)
C9 C4 Rh1 125.0(3)
C23 C24 C25 121.3(5)
C2 C3 C4 107.8(4)
C2 C3 C8 127.5(5)
C4 C3 C8 124.6(5)
C2 C3 Rh1 70.7(3)
C4 C3 Rh1 70.2(3)
C8 C3 Rh1 125.7(4)
C26 C21 C22 120.9(5)
C26 C21 S1 115.5(3)
C22 C21 S1 123.6(4)
C21 C22 C23 117.9(5)
C5 C1 C2 106.4(4)
C5 C1 C6 126.3(5)
C2 C1 C6 126.9(5)
C5 C1 Rh1 71.7(3)
C2 C1 Rh1 71.8(3)
C6 C1 Rh1 127.4(4)
C12 C11 C15 106.2(5)
C12 C11 C16 126.3(8)
C15 C11 C16 127.2(8)
C12 C11 Rh2 72.2(3)
C15 C11 Rh2 71.3(3)
C16 C11 Rh2 126.1(4)
C14 C13 C12 107.9(5)
C14 C13 C18 126.1(7)
C12 C13 C18 126.0(6)
C14 C13 Rh2 70.2(3)
C12 C13 Rh2 70.9(3)
C18 C13 Rh2 125.5(4)
C3 C2 C1 108.7(4)
C3 C2 C7 125.8(6)
C1 C2 C7 125.5(6)
C3 C2 Rh1 71.2(3)
C1 C2 Rh1 68.7(3)
C7 C2 Rh1 125.0(4)
C11 C12 C13 109.2(5)
C11 C12 C17 124.4(7)
C13 C12 C17 126.4(7)
C11 C12 Rh2 69.1(3)
C13 C12 Rh2 71.2(3)
C17 C12 Rh2 124.9(4)
C15 C14 C13 107.6(5)
C15 C14 C19 127.7(7)
C13 C14 C19 124.7(7)
C15 C14 Rh2 70.8(3)
C13 C14 Rh2 71.0(3)
C19 C14 Rh2 124.5(4)
C14 C15 C11 109.0(5)
C14 C15 C20 126.1(7)
C11 C15 C20 124.9(7)
C14 C15 Rh2 71.3(3)
C11 C15 Rh2 69.2(3)
C20 C15 Rh2 125.8(5)
C24 C23 C22 121.1(5)
Cl2 C27 Cl3 112.5(4)
F3 B1 F4 110.0(7)
F3 B1 F1 109.7(7)
F4 B1 F1 108.8(6)
F3 B1 F2 106.8(6)
F4 B1 F2 110.4(7)
F1 B1 F2 111.1(7)

loop_
_geom_bond_atom_site_label_1
_geom_bond_atom_site_label_2
_geom_bond_distance
Rh1 C1 2.123(5)
Rh1 C5 2.160(5)
Rh1 C2 2.165(5)
Rh1 C4 2.168(4)
Rh1 C3 2.172(5)
Rh1 S1 2.4037(12)
Rh1 S2 2.4052(11)
Rh1 Cl1 2.4440(11)
Rh1 Rh2 3.1708(5)
Rh2 C11 2.123(5)
Rh2 C15 2.152(5)
Rh2 C14 2.158(5)
Rh2 C13 2.169(5)
Rh2 C12 2.164(5)
Rh2 S1 2.4066(12)
Rh2 S2 2.4106(11)
Rh2 Cl1 2.4442(11)
S2 C26 1.793(5)
S1 C21 1.788(5)
C26 C21 1.389(7)
C26 C25 1.391(7)
C5 C4 1.410(7)
C5 C1 1.441(7)
C5 C10 1.496(7)
C25 C24 1.403(8)
C4 C3 1.461(7)
C4 C9 1.507(7)
C24 C23 1.350(9)
C3 C2 1.417(8)
C3 C8 1.492(7)
C21 C22 1.382(7)
C6 C1 1.482(7)
C22 C23 1.416(8)
C1 C2 1.452(8)
C11 C12 1.423(9)
C11 C15 1.444(9)
C11 C16 1.482(9)
C13 C14 1.438(8)
C13 C12 1.407(8)
C13 C18 1.492(8)
C2 C7 1.499(8)
C12 C17 1.519(8)
C14 C15 1.402(9)
C14 C19 1.503(8)
C15 C20 1.499(9)
Cl2 C27 1.740(7)
Cl3 C27 1.754(6)
F4 B1 1.344(8)
F3 B1 1.347(9)
F2 B1 1.370(9)
F1 B1 1.381(9)
